data_2022714
loop_
_publ_author_name
'Vinaya, ?'
'Basavaraju, Yeriyur B.'
'Yathirajan, Hemmige S.'
'Parkin, Sean'

_publ_section_title
;
 Syntheses and crystal structures of four
 4-(4-meth-oxy-phen-yl)piperazin-1-ium salts: tri-fluoro-acetate,
 2,3,4,5,6-penta-fluoro-benzoate, 4-iodo-benzoate, and a polymorph with
 4-methyl-benzoate.
;
_journal_coeditor_code VM2279
_journal_issue 'Pt 4'
_journal_name_full 'Acta crystallographica. Section E, Crystallographic communications'
_journal_page_first 380
_journal_page_last 385
_journal_paper_doi 10.1107/S2056989023002529
_journal_volume 79
_journal_year 2023
_chemical_formula_iupac 'C11 H17 N2 O +, C7 F5 O2 -, H2 O'
_chemical_formula_moiety 'C11 H17 N2 O +, C7 F5 O2 -, H2 O'
_chemical_formula_sum 'C18 H19 F5 N2 O4'
_chemical_formula_weight 422.35
_chemical_name_systematic
;
4-(4-Methoxyphenyl)piperazin-1-ium 2,3,4,5,6-pentafluorobenzoate monohydrate
;
_space_group_crystal_system monoclinic
_space_group_IT_number 14
_space_group_name_Hall '-P 2ybc'
_space_group_name_H-M_alt 'P 1 21/c 1'
_atom_sites_solution_hydrogens mixed
_atom_sites_solution_primary direct
_atom_sites_solution_secondary difmap
_audit_creation_method 'SHELXL-2019/2 and CIFFIX'
_cell_angle_alpha 90
_cell_angle_beta 101.4940(10)
_cell_angle_gamma 90
_cell_formula_units_Z 4
_cell_length_a 16.9733(7)
_cell_length_b 8.3512(4)
_cell_length_c 13.2980(4)
_cell_measurement_reflns_used 9821
_cell_measurement_temperature 90.0(2)
_cell_measurement_theta_max 27.50
_cell_measurement_theta_min 2.90
_cell_volume 1847.16(13)
_computing_cell_refinement
;
<i>APEX3</i> (Bruker, 2016)
;
_computing_data_collection
;
<i>APEX3</i> (Bruker, 2016)
;
_computing_data_reduction
;
<i>APEX3</i> (Bruker, 2016)
;
_computing_molecular_graphics
;
<i>XP</i> in <i>SHELXTL</i> (Sheldrick, 2008),
<i>Mercury</i> (Macrae <i>et al.</i>, 2020)
;
_computing_publication_material
;
<i>SHELX</i> (Sheldrick, 2008) and <i>publCIF</i> (Westrip,
2010)
;
_computing_structure_refinement
;
<i>SHELXL2019/2</i> (Sheldrick, 2015b)
;
_computing_structure_solution
;
<i>SHELXT</i> (Sheldrick, 2015a)
;
_diffrn_ambient_temperature 90.0(2)
_diffrn_detector_area_resol_mean 7.41
_diffrn_measured_fraction_theta_full 0.997
_diffrn_measured_fraction_theta_max 0.997
_diffrn_measurement_device_type 'Bruker D8 Venture dual source'
_diffrn_measurement_method '\f and \w scans'
_diffrn_radiation_type MoK\a
_diffrn_radiation_wavelength 0.71073
_diffrn_reflns_av_R_equivalents 0.0308
_diffrn_reflns_av_unetI/netI 0.0184
_diffrn_reflns_limit_h_max 22
_diffrn_reflns_limit_h_min -22
_diffrn_reflns_limit_k_max 10
_diffrn_reflns_limit_k_min -10
_diffrn_reflns_limit_l_max 17
_diffrn_reflns_limit_l_min -16
_diffrn_reflns_number 30724
_diffrn_reflns_theta_full 25.242
_diffrn_reflns_theta_max 27.504
_diffrn_reflns_theta_min 2.897
_diffrn_source microsource
_exptl_absorpt_coefficient_mu 0.140
_exptl_absorpt_correction_T_max 0.971
_exptl_absorpt_correction_T_min 0.919
_exptl_absorpt_correction_type multi-scan
_exptl_absorpt_process_details
;
(<i>SADABS</i>; Krause <i>et al</i>., 2015)
;
_exptl_crystal_colour colourless
_exptl_crystal_density_diffrn 1.519
_exptl_crystal_description 'colourless block'
_exptl_crystal_F_000 872
_exptl_crystal_size_max 0.300
_exptl_crystal_size_mid 0.290
_exptl_crystal_size_min 0.140
_refine_diff_density_max 0.337
_refine_diff_density_min -0.185
_refine_ls_extinction_coef 0.0073(14)
_refine_ls_extinction_expression Fc^*^=kFc[1+0.001xFc^2^\l^3^/sin(2\q)]^-1/4^
_refine_ls_extinction_method
;
SHELXL-2019/2 (Sheldrick 2015b)
;
_refine_ls_goodness_of_fit_ref 1.029
_refine_ls_hydrogen_treatment mixed
_refine_ls_matrix_type full
_refine_ls_number_parameters 280
_refine_ls_number_reflns 4238
_refine_ls_number_restraints 0
_refine_ls_restrained_S_all 1.029
_refine_ls_R_factor_all 0.0353
_refine_ls_R_factor_gt 0.0308
_refine_ls_shift/su_max 0.001
_refine_ls_shift/su_mean 0.000
_refine_ls_structure_factor_coef Fsqd
_refine_ls_weighting_details 'w=1/[\s^2^(Fo^2^)+(0.0401P)^2^+0.7353P] where P=(Fo^2^+2Fc^2^)/3'
_refine_ls_weighting_scheme calc
_refine_ls_wR_factor_gt 0.0792
_refine_ls_wR_factor_ref 0.0825
_reflns_number_gt 3793
_reflns_number_total 4238
_reflns_threshold_expression 'I > 2\s(I)'
_cod_data_source_file vm2279sup1.cif
_cod_data_source_block II
_cod_depositor_comments 'Adding full bibliography for 2022713--2022716.cif.'
_cod_original_sg_symbol_H-M 'P 21/c'
_cod_database_code 2022714
_cod_database_fobs_code 2022714
_shelx_space_group_comment
;
The symmetry employed for this shelxl refinement is uniquely defined
by the following loop, which should always be used as a source of
symmetry information in preference to the above space-group names.
They are only intended as comments.
;
_shelx_estimated_absorpt_t_min 0.959
_shelx_estimated_absorpt_t_max 0.981

loop_
_space_group_symop_operation_xyz
'x, y, z'
'-x, y+1/2, -z+1/2'
'-x, -y, -z'
'x, -y-1/2, z-1/2'

loop_
_atom_site_type_symbol
_atom_site_label
_atom_site_fract_x
_atom_site_fract_y
_atom_site_fract_z
_atom_site_U_iso_or_equiv
_atom_site_adp_type
_atom_site_calc_flag
_atom_site_occupancy
_atom_site_disorder_assembly
_atom_site_disorder_group
N N1 0.58113(6) 0.83766(11) 0.41244(7) 0.01666(19) Uani d 1 . .
H H1A 0.5398(10) 0.8859(19) 0.3686(12) 0.031(4) Uiso d 1 . .
H H1B 0.5880(8) 0.8844(17) 0.4730(11) 0.022(3) Uiso d 1 . .
N N2 0.70053(5) 0.59211(11) 0.44294(7) 0.01513(19) Uani d 1 . .
C C1 0.65689(6) 0.85334(13) 0.37269(8) 0.0179(2) Uani d 1 . .
H H1C 0.672233 0.967644 0.371987 0.021 Uiso calc 1 . .
H H1D 0.648215 0.812662 0.301405 0.021 Uiso calc 1 . .
C C2 0.72406(6) 0.75953(13) 0.43956(8) 0.0167(2) Uani d 1 . .
H H2A 0.773654 0.767857 0.411334 0.020 Uiso calc 1 . .
H H2B 0.735304 0.804590 0.509829 0.020 Uiso calc 1 . .
C C3 0.62849(6) 0.57710(13) 0.48786(8) 0.0169(2) Uani d 1 . .
H H3A 0.639553 0.621541 0.558294 0.020 Uiso calc 1 . .
H H3B 0.614304 0.462636 0.492007 0.020 Uiso calc 1 . .
C C4 0.55894(6) 0.66628(13) 0.42271(8) 0.0180(2) Uani d 1 . .
H H4A 0.545082 0.616403 0.353911 0.022 Uiso calc 1 . .
H H4B 0.511236 0.659600 0.454907 0.022 Uiso calc 1 . .
C C5 0.76277(6) 0.48023(13) 0.48036(8) 0.0148(2) Uani d 1 . .
C C6 0.84193(6) 0.52426(13) 0.51938(8) 0.0177(2) Uani d 1 . .
H H6 0.855236 0.634658 0.527225 0.021 Uiso calc 1 . .
C C7 0.90243(6) 0.40977(14) 0.54733(8) 0.0188(2) Uani d 1 . .
H H7 0.956319 0.442453 0.572825 0.023 Uiso calc 1 . .
C C8 0.88343(6) 0.24844(13) 0.53767(8) 0.0172(2) Uani d 1 . .
C C9 0.80383(6) 0.20298(13) 0.50119(8) 0.0167(2) Uani d 1 . .
H H9 0.790398 0.092463 0.495695 0.020 Uiso calc 1 . .
C C10 0.74434(6) 0.31594(13) 0.47297(8) 0.0161(2) Uani d 1 . .
H H10 0.690445 0.282547 0.448333 0.019 Uiso calc 1 . .
O O1 0.93660(5) 0.12470(10) 0.56258(7) 0.02279(19) Uani d 1 . .
C C11 1.01917(7) 0.16511(16) 0.59700(11) 0.0303(3) Uani d 1 . .
H H11A 1.051593 0.067127 0.605706 0.045 Uiso calc 1 . .
H H11B 1.025929 0.221583 0.662767 0.045 Uiso calc 1 . .
H H11C 1.036751 0.234384 0.546209 0.045 Uiso calc 1 . .
F F1 0.24103(4) 1.14509(8) 0.27860(5) 0.02317(16) Uani d 1 . .
O O2 0.43941(5) 0.89873(9) 0.27760(6) 0.01884(17) Uani d 1 . .
O O3 0.39764(5) 1.07117(10) 0.38371(6) 0.02156(18) Uani d 1 . .
C C12 0.38699(6) 0.95869(13) 0.32036(8) 0.0156(2) Uani d 1 . .
C C13 0.30287(6) 0.88933(13) 0.29215(8) 0.0154(2) Uani d 1 . .
C C14 0.23480(7) 0.98503(13) 0.27223(8) 0.0177(2) Uani d 1 . .
C C15 0.15862(7) 0.92190(15) 0.24210(8) 0.0209(2) Uani d 1 . .
C C16 0.14848(7) 0.75875(15) 0.23275(8) 0.0216(2) Uani d 1 . .
C C17 0.21451(7) 0.65934(14) 0.25387(8) 0.0197(2) Uani d 1 . .
C C18 0.29016(6) 0.72513(13) 0.28256(8) 0.0167(2) Uani d 1 . .
F F2 0.09439(4) 1.01803(10) 0.22123(6) 0.02973(18) Uani d 1 . .
F F3 0.07470(4) 0.69754(10) 0.20350(6) 0.03065(18) Uani d 1 . .
F F4 0.20518(4) 0.50048(8) 0.24420(6) 0.02718(17) Uani d 1 . .
F F5 0.35283(4) 0.62368(8) 0.30265(5) 0.02060(15) Uani d 1 . .
O O1W 0.55228(5) 1.20201(11) 0.39344(7) 0.02363(19) Uani d 1 . .
H H1W 0.5037(11) 1.169(2) 0.3840(13) 0.044(5) Uiso d 1 . .
H H2W 0.5556(10) 1.258(2) 0.3366(14) 0.041(4) Uiso d 1 . .

loop_
_atom_site_aniso_label
_atom_site_aniso_U_11
_atom_site_aniso_U_22
_atom_site_aniso_U_33
_atom_site_aniso_U_12
_atom_site_aniso_U_13
_atom_site_aniso_U_23
N1 0.0179(4) 0.0149(5) 0.0171(4) 0.0024(3) 0.0031(3) -0.0009(4)
N2 0.0149(4) 0.0126(4) 0.0183(4) 0.0000(3) 0.0044(3) 0.0013(3)
C1 0.0185(5) 0.0161(5) 0.0196(5) 0.0011(4) 0.0054(4) 0.0026(4)
C2 0.0167(5) 0.0139(5) 0.0196(5) -0.0015(4) 0.0037(4) 0.0011(4)
C3 0.0175(5) 0.0156(5) 0.0191(5) 0.0003(4) 0.0068(4) 0.0010(4)
C4 0.0171(5) 0.0154(5) 0.0220(5) -0.0008(4) 0.0053(4) -0.0015(4)
C5 0.0170(5) 0.0152(5) 0.0129(4) 0.0009(4) 0.0044(4) 0.0010(4)
C6 0.0181(5) 0.0142(5) 0.0208(5) -0.0013(4) 0.0042(4) 0.0009(4)
C7 0.0155(5) 0.0187(5) 0.0219(5) -0.0014(4) 0.0026(4) 0.0009(4)
C8 0.0192(5) 0.0167(5) 0.0162(5) 0.0035(4) 0.0048(4) 0.0018(4)
C9 0.0219(5) 0.0133(5) 0.0148(5) -0.0012(4) 0.0038(4) -0.0007(4)
C10 0.0175(5) 0.0165(5) 0.0142(5) -0.0013(4) 0.0032(4) -0.0009(4)
O1 0.0184(4) 0.0174(4) 0.0313(4) 0.0037(3) 0.0018(3) 0.0020(3)
C11 0.0179(6) 0.0245(6) 0.0469(8) 0.0051(5) 0.0026(5) 0.0027(6)
F1 0.0273(4) 0.0147(3) 0.0285(4) 0.0039(3) 0.0082(3) 0.0034(3)
O2 0.0170(4) 0.0195(4) 0.0199(4) 0.0015(3) 0.0034(3) -0.0017(3)
O3 0.0245(4) 0.0205(4) 0.0205(4) -0.0054(3) 0.0062(3) -0.0059(3)
C12 0.0187(5) 0.0140(5) 0.0139(5) -0.0003(4) 0.0025(4) 0.0026(4)
C13 0.0187(5) 0.0161(5) 0.0117(4) -0.0004(4) 0.0037(4) 0.0007(4)
C14 0.0228(5) 0.0154(5) 0.0156(5) 0.0004(4) 0.0057(4) 0.0020(4)
C15 0.0180(5) 0.0270(6) 0.0179(5) 0.0041(4) 0.0040(4) 0.0034(4)
C16 0.0183(5) 0.0306(6) 0.0160(5) -0.0073(5) 0.0035(4) -0.0019(4)
C17 0.0264(6) 0.0177(5) 0.0161(5) -0.0063(4) 0.0070(4) -0.0030(4)
C18 0.0209(5) 0.0173(5) 0.0126(5) 0.0016(4) 0.0048(4) 0.0004(4)
F2 0.0194(3) 0.0367(4) 0.0325(4) 0.0090(3) 0.0037(3) 0.0066(3)
F3 0.0199(3) 0.0418(5) 0.0297(4) -0.0113(3) 0.0036(3) -0.0063(3)
F4 0.0343(4) 0.0184(4) 0.0309(4) -0.0098(3) 0.0116(3) -0.0072(3)
F5 0.0246(3) 0.0146(3) 0.0230(3) 0.0033(3) 0.0056(3) 0.0009(2)
O1W 0.0209(4) 0.0256(5) 0.0233(4) -0.0050(3) 0.0019(3) 0.0035(3)

loop_
_atom_type_symbol
_atom_type_description
_atom_type_scat_dispersion_real
_atom_type_scat_dispersion_imag
_atom_type_scat_source
C C 0.0033 0.0016 'International Tables Vol C Tables 4.2.6.8 and 6.1.1.4'
H H 0.0000 0.0000 'International Tables Vol C Tables 4.2.6.8 and 6.1.1.4'
F F 0.0171 0.0103 'International Tables Vol C Tables 4.2.6.8 and 6.1.1.4'
N N 0.0061 0.0033 'International Tables Vol C Tables 4.2.6.8 and 6.1.1.4'
O O 0.0106 0.0060 'International Tables Vol C Tables 4.2.6.8 and 6.1.1.4'

loop_
_geom_angle_atom_site_label_1
_geom_angle_atom_site_label_2
_geom_angle_atom_site_label_3
_geom_angle_site_symmetry_1
_geom_angle_site_symmetry_3
_geom_angle
_geom_angle_publ_flag
C1 N1 C4 . . 111.58(8) ?
C1 N1 H1A . . 110.1(10) ?
C4 N1 H1A . . 107.8(10) ?
C1 N1 H1B . . 108.6(9) ?
C4 N1 H1B . . 109.3(9) ?
H1A N1 H1B . . 109.5(13) ?
C5 N2 C2 . . 116.85(8) ?
C5 N2 C3 . . 114.93(8) ?
C2 N2 C3 . . 110.47(8) ?
N1 C1 C2 . . 110.35(9) ?
N1 C1 H1C . . 109.6 ?
C2 C1 H1C . . 109.6 ?
N1 C1 H1D . . 109.6 ?
C2 C1 H1D . . 109.6 ?
H1C C1 H1D . . 108.1 ?
N2 C2 C1 . . 109.57(9) ?
N2 C2 H2A . . 109.8 ?
C1 C2 H2A . . 109.8 ?
N2 C2 H2B . . 109.8 ?
C1 C2 H2B . . 109.8 ?
H2A C2 H2B . . 108.2 ?
N2 C3 C4 . . 110.04(8) ?
N2 C3 H3A . . 109.7 ?
C4 C3 H3A . . 109.7 ?
N2 C3 H3B . . 109.7 ?
C4 C3 H3B . . 109.7 ?
H3A C3 H3B . . 108.2 ?
N1 C4 C3 . . 109.99(9) ?
N1 C4 H4A . . 109.7 ?
C3 C4 H4A . . 109.7 ?
N1 C4 H4B . . 109.7 ?
C3 C4 H4B . . 109.7 ?
H4A C4 H4B . . 108.2 ?
C6 C5 C10 . . 117.98(10) ?
C6 C5 N2 . . 123.48(10) ?
C10 C5 N2 . . 118.47(9) ?
C5 C6 C7 . . 121.50(10) ?
C5 C6 H6 . . 119.2 ?
C7 C6 H6 . . 119.2 ?
C8 C7 C6 . . 119.69(10) ?
C8 C7 H7 . . 120.2 ?
C6 C7 H7 . . 120.2 ?
O1 C8 C7 . . 125.57(10) ?
O1 C8 C9 . . 115.16(10) ?
C7 C8 C9 . . 119.25(10) ?
C10 C9 C8 . . 121.00(10) ?
C10 C9 H9 . . 119.5 ?
C8 C9 H9 . . 119.5 ?
C9 C10 C5 . . 120.54(10) ?
C9 C10 H10 . . 119.7 ?
C5 C10 H10 . . 119.7 ?
C8 O1 C11 . . 117.24(9) ?
O1 C11 H11A . . 109.5 ?
O1 C11 H11B . . 109.5 ?
H11A C11 H11B . . 109.5 ?
O1 C11 H11C . . 109.5 ?
H11A C11 H11C . . 109.5 ?
H11B C11 H11C . . 109.5 ?
O3 C12 O2 . . 125.87(10) ?
O3 C12 C13 . . 117.13(9) ?
O2 C12 C13 . . 117.00(9) ?
C14 C13 C18 . . 116.30(10) ?
C14 C13 C12 . . 122.31(10) ?
C18 C13 C12 . . 121.37(10) ?
F1 C14 C15 . . 117.15(10) ?
F1 C14 C13 . . 120.66(10) ?
C15 C14 C13 . . 122.16(10) ?
F2 C15 C16 . . 119.56(10) ?
F2 C15 C14 . . 120.58(11) ?
C16 C15 C14 . . 119.86(11) ?
F3 C16 C15 . . 119.88(11) ?
F3 C16 C17 . . 120.37(11) ?
C15 C16 C17 . . 119.74(10) ?
F4 C17 C16 . . 120.10(10) ?
F4 C17 C18 . . 120.47(10) ?
C16 C17 C18 . . 119.41(11) ?
F5 C18 C17 . . 117.40(10) ?
F5 C18 C13 . . 120.09(10) ?
C17 C18 C13 . . 122.51(10) ?
H1W O1W H2W . . 105.2(15) ?

loop_
_geom_bond_atom_site_label_1
_geom_bond_atom_site_label_2
_geom_bond_site_symmetry_2
_geom_bond_distance
_geom_bond_publ_flag
N1 C1 . 1.4903(14) ?
N1 C4 . 1.4932(14) ?
N1 H1A . 0.912(16) ?
N1 H1B . 0.882(15) ?
N2 C5 . 1.4237(13) ?
N2 C2 . 1.4573(13) ?
N2 C3 . 1.4693(13) ?
C1 C2 . 1.5167(15) ?
C1 H1C . 0.9900 ?
C1 H1D . 0.9900 ?
C2 H2A . 0.9900 ?
C2 H2B . 0.9900 ?
C3 C4 . 1.5137(15) ?
C3 H3A . 0.9900 ?
C3 H3B . 0.9900 ?
C4 H4A . 0.9900 ?
C4 H4B . 0.9900 ?
C5 C6 . 1.3900(15) ?
C5 C10 . 1.4064(15) ?
C6 C7 . 1.3981(15) ?
C6 H6 . 0.9500 ?
C7 C8 . 1.3853(16) ?
C7 H7 . 0.9500 ?
C8 O1 . 1.3686(13) ?
C8 C9 . 1.3941(15) ?
C9 C10 . 1.3782(15) ?
C9 H9 . 0.9500 ?
C10 H10 . 0.9500 ?
O1 C11 . 1.4254(14) ?
C11 H11A . 0.9800 ?
C11 H11B . 0.9800 ?
C11 H11C . 0.9800 ?
F1 C14 . 1.3422(13) ?
O2 C12 . 1.2519(13) ?
O3 C12 . 1.2506(13) ?
C12 C13 . 1.5169(15) ?
C13 C14 . 1.3863(15) ?
C13 C18 . 1.3900(15) ?
C14 C15 . 1.3798(16) ?
C15 F2 . 1.3377(13) ?
C15 C16 . 1.3758(17) ?
C16 F3 . 1.3366(13) ?
C16 C17 . 1.3780(17) ?
C17 F4 . 1.3392(13) ?
C17 C18 . 1.3788(15) ?
C18 F5 . 1.3444(12) ?
O1W H1W . 0.854(19) ?
O1W H2W . 0.899(18) ?

loop_
_geom_hbond_atom_site_label_D
_geom_hbond_atom_site_label_H
_geom_hbond_atom_site_label_A
_geom_hbond_site_symmetry_A
_geom_hbond_distance_DH
_geom_hbond_distance_HA
_geom_hbond_distance_DA
_geom_hbond_angle_DHA
_geom_hbond_publ_flag
N1 H1A O2 . 0.912(16) 1.886(16) 2.7464(12) 156.5(14) yes
N1 H1B O3 3_676 0.882(15) 1.909(15) 2.7692(12) 164.9(13) yes
C1 H1C F5 2_655 0.99 2.62 3.2261(12) 119 yes
C3 H3B O1W 1_545 0.99 2.65 3.5235(14) 148 yes
C4 H4A O2 2_645 0.99 2.57 3.4812(13) 153 yes
C10 H10 O1W 1_545 0.95 2.41 3.3581(14) 177 yes
C11 H11A F3 4_666 0.98 2.55 3.3961(15) 144 yes
C11 H11B F2 4_676 0.98 2.51 3.2436(15) 131 yes
O1W H1W O3 . 0.854(19) 1.978(19) 2.8222(12) 170.0(17) yes
O1W H2W O2 2_655 0.899(18) 1.936(19) 2.8319(12) 173.7(16) yes

loop_
_geom_torsion_atom_site_label_1
_geom_torsion_atom_site_label_2
_geom_torsion_atom_site_label_3
_geom_torsion_atom_site_label_4
_geom_torsion_site_symmetry_1
_geom_torsion_site_symmetry_2
_geom_torsion_site_symmetry_3
_geom_torsion_site_symmetry_4
_geom_torsion
_geom_torsion_publ_flag
C4 N1 C1 C2 . . . . -54.78(11) ?
C5 N2 C2 C1 . . . . 164.82(8) ?
C3 N2 C2 C1 . . . . -61.29(11) ?
N1 C1 C2 N2 . . . . 57.64(11) ?
C5 N2 C3 C4 . . . . -163.83(9) ?
C2 N2 C3 C4 . . . . 61.33(11) ?
C1 N1 C4 C3 . . . . 54.36(11) ?
N2 C3 C4 N1 . . . . -56.94(11) ?
C2 N2 C5 C6 . . . . 4.50(14) ?
C3 N2 C5 C6 . . . . -127.38(11) ?
C2 N2 C5 C10 . . . . -172.24(9) ?
C3 N2 C5 C10 . . . . 55.87(12) ?
C10 C5 C6 C7 . . . . 2.19(15) ?
N2 C5 C6 C7 . . . . -174.57(10) ?
C5 C6 C7 C8 . . . . -1.00(16) ?
C6 C7 C8 O1 . . . . -179.70(10) ?
C6 C7 C8 C9 . . . . -0.72(16) ?
O1 C8 C9 C10 . . . . -179.72(9) ?
C7 C8 C9 C10 . . . . 1.19(16) ?
C8 C9 C10 C5 . . . . 0.04(16) ?
C6 C5 C10 C9 . . . . -1.71(15) ?
N2 C5 C10 C9 . . . . 175.22(9) ?
C7 C8 O1 C11 . . . . -3.02(16) ?
C9 C8 O1 C11 . . . . 177.96(10) ?
O3 C12 C13 C14 . . . . 43.57(14) ?
O2 C12 C13 C14 . . . . -136.02(11) ?
O3 C12 C13 C18 . . . . -137.95(11) ?
O2 C12 C13 C18 . . . . 42.46(14) ?
C18 C13 C14 F1 . . . . -179.42(9) ?
C12 C13 C14 F1 . . . . -0.87(15) ?
C18 C13 C14 C15 . . . . -1.53(15) ?
C12 C13 C14 C15 . . . . 177.02(10) ?
F1 C14 C15 F2 . . . . -0.50(15) ?
C13 C14 C15 F2 . . . . -178.46(9) ?
F1 C14 C15 C16 . . . . 179.10(10) ?
C13 C14 C15 C16 . . . . 1.14(16) ?
F2 C15 C16 F3 . . . . -0.35(16) ?
C14 C15 C16 F3 . . . . -179.95(9) ?
F2 C15 C16 C17 . . . . 179.80(9) ?
C14 C15 C16 C17 . . . . 0.20(17) ?
F3 C16 C17 F4 . . . . 0.66(16) ?
C15 C16 C17 F4 . . . . -179.49(10) ?
F3 C16 C17 C18 . . . . 179.11(9) ?
C15 C16 C17 C18 . . . . -1.04(16) ?
F4 C17 C18 F5 . . . . -1.69(15) ?
C16 C17 C18 F5 . . . . 179.86(9) ?
F4 C17 C18 C13 . . . . 179.05(10) ?
C16 C17 C18 C13 . . . . 0.60(16) ?
C14 C13 C18 F5 . . . . -178.58(9) ?
C12 C13 C18 F5 . . . . 2.86(15) ?
C14 C13 C18 C17 . . . . 0.66(15) ?
C12 C13 C18 C17 . . . . -177.91(9) ?
